data_1563600
loop_
_publ_author_name
'Min, Sehye'
'Choi, Jonghoon'
'Yoo, Changho'
'Graham, Peter M.'
'Lee, Yunho'

_publ_section_title
;
 Ni(0)-Promoted Activation of Csp2--H and Csp2--O Bonds
;
_journal_name_full 'Chemical Science'
_journal_paper_doi 10.1039/D1SC02210E
_journal_year 2021
_chemical_formula_sum 'C115 H146 N2 Ni2 O2 P4'
_chemical_formula_weight 1829.63
_chemical_properties_physical Air-sensitive,Moisture-sensitive,Oxygen-sensitive
_space_group_crystal_system monoclinic
_space_group_IT_number 15
_space_group_name_Hall '-C 2yc'
_space_group_name_H-M_alt 'C 1 2/c 1'
_atom_sites_solution_hydrogens geom
_audit_creation_method SHELXL-2018/3
_audit_update_record
;
2019-11-26 deposited with the CCDC.	2021-06-17 downloaded from the CCDC.
;
_cell_angle_alpha 90
_cell_angle_beta 101.278(6)
_cell_angle_gamma 90
_cell_formula_units_Z 4
_cell_length_a 26.713(12)
_cell_length_b 14.214(6)
_cell_length_c 26.937(12)
_cell_measurement_reflns_used 3550
_cell_measurement_temperature 120(2)
_cell_measurement_theta_max 20.49
_cell_measurement_theta_min 2.35
_cell_volume 10030(8)
_computing_cell_refinement 'Bruker APEXIII'
_computing_data_collection 'Bruker APEXIII'
_computing_data_reduction 'Bruker SAINT'
_computing_molecular_graphics ORTEP
_computing_publication_material CIFTAB
_computing_structure_refinement SHELXL
_computing_structure_solution SHELXS
_diffrn_ambient_temperature 120(2)
_diffrn_measured_fraction_theta_full 0.998
_diffrn_measured_fraction_theta_max 0.993
_diffrn_measurement_device_type 'Bruker Photon II CMOS detector'
_diffrn_measurement_method 'phi and omega scans'
_diffrn_radiation_type MoK\a
_diffrn_radiation_wavelength 0.71073
_diffrn_reflns_av_R_equivalents 0.1196
_diffrn_reflns_av_unetI/netI 0.0964
_diffrn_reflns_Laue_measured_fraction_full 0.998
_diffrn_reflns_Laue_measured_fraction_max 0.993
_diffrn_reflns_limit_h_max 32
_diffrn_reflns_limit_h_min -32
_diffrn_reflns_limit_k_max 17
_diffrn_reflns_limit_k_min -17
_diffrn_reflns_limit_l_max 33
_diffrn_reflns_limit_l_min -33
_diffrn_reflns_number 55080
_diffrn_reflns_point_group_measured_fraction_full 0.998
_diffrn_reflns_point_group_measured_fraction_max 0.993
_diffrn_reflns_theta_full 25.242
_diffrn_reflns_theta_max 25.999
_diffrn_reflns_theta_min 1.630
_diffrn_source 'fine-focus sealed tube'
_exptl_absorpt_coefficient_mu 0.490
_exptl_absorpt_correction_T_max 0.7455
_exptl_absorpt_correction_T_min 0.6617
_exptl_absorpt_correction_type multi-scan
_exptl_absorpt_process_details SADABS
_exptl_crystal_colour yellow
_exptl_crystal_density_diffrn 1.212
_exptl_crystal_description block
_exptl_crystal_F_000 3928
_exptl_crystal_recrystallization_method 'Vapour deposition'
_exptl_crystal_size_max 0.150
_exptl_crystal_size_mid 0.120
_exptl_crystal_size_min 0.100
_refine_diff_density_max 0.939
_refine_diff_density_min -0.568
_refine_diff_density_rms 0.098
_refine_ls_extinction_method none
_refine_ls_goodness_of_fit_ref 1.040
_refine_ls_hydrogen_treatment constr
_refine_ls_matrix_type full
_refine_ls_number_parameters 586
_refine_ls_number_reflns 9798
_refine_ls_number_restraints 745
_refine_ls_restrained_S_all 1.047
_refine_ls_R_factor_all 0.1574
_refine_ls_R_factor_gt 0.0875
_refine_ls_shift/su_max 0.000
_refine_ls_shift/su_mean 0.000
_refine_ls_structure_factor_coef Fsqd
_refine_ls_weighting_details 'w=1/[\s^2^(Fo^2^)+(0.1022P)^2^+64.4861P] where P=(Fo^2^+2Fc^2^)/3'
_refine_ls_weighting_scheme calc
_refine_ls_wR_factor_gt 0.2089
_refine_ls_wR_factor_ref 0.2579
_reflns_Friedel_coverage 0.000
_reflns_number_gt 5593
_reflns_number_total 9798
_reflns_threshold_expression 'I > 2\s(I)'
_cod_data_source_file d1sc02210e2.cif
_cod_data_source_block 0590A
_cod_depositor_comments
;
The following automatic conversions were performed:

data item '_exptl_absorpt_correction_type' value 'MULTI-SCAN' was
changed to 'multi-scan' in accordance with the
/home/data/users/saulius/crontab/automatic-downloads/rss-feeds/RSC/lib/dictionaries/cif_core.dic
dictionary named 'cif_core.dic' version 2.4.2 last updated on
2011-04-26.

Automatic conversion script
Id: cif_fix_values 7556 2019-12-06 15:28:31Z antanas 
;
_cod_original_cell_volume 10031(8)
_cod_original_sg_symbol_H-M 'C 2/c'
_cod_database_code 1563600
_shelx_shelxl_version_number 2018/3
_shelx_space_group_comment
;
The symmetry employed for this shelxl refinement is uniquely defined
by the following loop, which should always be used as a source of
symmetry information in preference to the above space-group names.
They are only intended as comments.
;
_shelx_estimated_absorpt_t_min 0.930
_shelx_estimated_absorpt_t_max 0.953

loop_
_space_group_symop_operation_xyz
'x, y, z'
'-x, y, -z+1/2'
'x+1/2, y+1/2, z'
'-x+1/2, y+1/2, -z+1/2'
'-x, -y, -z'
'x, -y, z-1/2'
'-x+1/2, -y+1/2, -z'
'x+1/2, -y+1/2, z-1/2'

loop_
_atom_site_label
_atom_site_type_symbol
_atom_site_fract_x
_atom_site_fract_y
_atom_site_fract_z
_atom_site_U_iso_or_equiv
_atom_site_adp_type
_atom_site_occupancy
_atom_site_site_symmetry_order
_atom_site_calc_flag
_atom_site_refinement_flags_posn
_atom_site_refinement_flags_adp
_atom_site_refinement_flags_occupancy
_atom_site_disorder_assembly
_atom_site_disorder_group
C1 C 0.7256(3) 0.7786(4) 0.3193(2) 0.0418(12) Uani 1 1 d . U . . .
C2 C 0.7115(3) 0.7836(4) 0.2685(2) 0.0481(14) Uani 1 1 d . U . . .
H2 H 0.676186 0.789074 0.254010 0.058 Uiso 1 1 calc R U . . .
C3 C 0.7486(3) 0.7809(4) 0.2349(2) 0.0470(13) Uani 1 1 d . U . . .
N004 N 0.64030(16) 0.7790(3) 0.41857(17) 0.0306(10) Uani 1 1 d . U . . .
C4 C 0.7325(3) 0.7849(4) 0.1819(3) 0.0605(16) Uani 1 1 d . U . . .
H4 H 0.697222 0.788566 0.166959 0.073 Uiso 1 1 calc R U . . .
C5 C 0.7719(3) 0.7832(4) 0.1500(3) 0.0590(15) Uani 1 1 d . U . . .
C6 C 0.7568(4) 0.7860(5) 0.0963(3) 0.081(2) Uani 1 1 d . U . . .
H6 H 0.721652 0.787850 0.080695 0.097 Uiso 1 1 calc R U . . .
C7 C 0.7935(4) 0.7860(5) 0.0675(3) 0.080(2) Uani 1 1 d . U . . .
H7 H 0.783793 0.792792 0.031874 0.095 Uiso 1 1 calc R U . . .
C8 C 0.8457(4) 0.7763(5) 0.0896(3) 0.083(2) Uani 1 1 d . U . . .
H8 H 0.870170 0.771476 0.068431 0.100 Uiso 1 1 calc R U . . .
C9 C 0.8610(4) 0.7738(5) 0.1397(3) 0.0765(19) Uani 1 1 d . U . . .
H9 H 0.896413 0.770478 0.153885 0.092 Uiso 1 1 calc R U . . .
C10 C 0.8232(4) 0.7760(5) 0.1738(3) 0.0653(16) Uani 1 1 d . U . . .
C11 C 0.8369(3) 0.7734(4) 0.2239(3) 0.0618(16) Uani 1 1 d . U . . .
H11 H 0.872161 0.770598 0.238984 0.074 Uiso 1 1 calc R U . . .
C12 C 0.8009(3) 0.7747(4) 0.2548(3) 0.0514(14) Uani 1 1 d . U . . .
C13 C 0.8151(3) 0.7697(4) 0.3088(3) 0.0511(15) Uani 1 1 d . U . . .
H13 H 0.850247 0.765540 0.324117 0.061 Uiso 1 1 calc R U . . .
C14 C 0.7799(2) 0.7707(4) 0.3386(3) 0.0439(14) Uani 1 1 d . U . . .
H14 H 0.791459 0.765931 0.374151 0.053 Uiso 1 1 calc R U . . .
C15 C 0.7056(2) 0.5375(4) 0.3550(2) 0.0396(13) Uani 1 1 d . U . . .
H15 H 0.687019 0.477330 0.357935 0.048 Uiso 1 1 calc R U . . .
C16 C 0.7476(3) 0.5468(5) 0.4023(3) 0.0521(16) Uani 1 1 d . U . . .
H16A H 0.732165 0.550156 0.432357 0.078 Uiso 1 1 calc R U . . .
H16B H 0.767333 0.604238 0.399867 0.078 Uiso 1 1 calc R U . . .
H16C H 0.770280 0.492096 0.404865 0.078 Uiso 1 1 calc R U . . .
C17 C 0.7273(3) 0.5322(4) 0.3067(3) 0.0514(17) Uani 1 1 d . U . . .
H17A H 0.699271 0.525071 0.277436 0.077 Uiso 1 1 calc R U . . .
H17B H 0.750270 0.478012 0.308610 0.077 Uiso 1 1 calc R U . . .
H17C H 0.746210 0.589984 0.303044 0.077 Uiso 1 1 calc R U . . .
C18 C 0.6128(3) 0.6189(5) 0.2944(3) 0.0547(16) Uani 1 1 d . U . . .
H18 H 0.631335 0.628472 0.265891 0.066 Uiso 1 1 calc R U . . .
C19 C 0.5879(3) 0.5210(6) 0.2873(3) 0.073(2) Uani 1 1 d . U . . .
H19A H 0.614140 0.473329 0.286371 0.110 Uiso 1 1 calc R U . . .
H19B H 0.562766 0.519565 0.255480 0.110 Uiso 1 1 calc R U . . .
H19C H 0.570760 0.507880 0.315606 0.110 Uiso 1 1 calc R U . . .
C20 C 0.5723(3) 0.6960(6) 0.2903(3) 0.075(2) Uani 1 1 d . U . . .
H20A H 0.588868 0.757822 0.293006 0.112 Uiso 1 1 calc R U . . .
H20B H 0.553240 0.688667 0.317676 0.112 Uiso 1 1 calc R U . . .
H20C H 0.548735 0.691053 0.257568 0.112 Uiso 1 1 calc R U . . .
C21 C 0.6257(2) 0.6141(4) 0.4050(2) 0.0364(12) Uani 1 1 d . U . . .
C22 C 0.6083(2) 0.5261(4) 0.4186(3) 0.0440(14) Uani 1 1 d . U . . .
H22 H 0.614157 0.471468 0.400186 0.053 Uiso 1 1 calc R U . . .
C23 C 0.5830(2) 0.5181(4) 0.4581(3) 0.0499(15) Uani 1 1 d . U . . .
C24 C 0.5746(2) 0.6010(4) 0.4834(3) 0.0479(15) Uani 1 1 d . U . . .
H24 H 0.556551 0.596512 0.510389 0.057 Uiso 1 1 calc R U . . .
C25 C 0.5909(2) 0.6889(4) 0.4715(2) 0.0394(13) Uani 1 1 d . U . . .
C26 C 0.6188(2) 0.6964(4) 0.4317(2) 0.0324(12) Uani 1 1 d . U . . .
C27 C 0.5644(3) 0.4242(5) 0.4744(4) 0.075(2) Uani 1 1 d . U . . .
H27A H 0.545398 0.434344 0.501583 0.112 Uiso 1 1 calc R U . . .
H27B H 0.593805 0.383406 0.486664 0.112 Uiso 1 1 calc R U . . .
H27C H 0.542118 0.394343 0.445505 0.112 Uiso 1 1 calc R U . . .
C28 C 0.7646(2) 0.9350(4) 0.4280(2) 0.0381(13) Uani 1 1 d . U . . .
H28 H 0.788997 0.922998 0.404871 0.046 Uiso 1 1 calc R U . . .
C29 C 0.7777(2) 1.0314(4) 0.4524(3) 0.0501(16) Uani 1 1 d . U . . .
H29A H 0.774443 1.079630 0.425902 0.075 Uiso 1 1 calc R U . . .
H29B H 0.812884 1.030717 0.471641 0.075 Uiso 1 1 calc R U . . .
H29C H 0.754306 1.045726 0.475155 0.075 Uiso 1 1 calc R U . . .
C30 C 0.7722(2) 0.8563(4) 0.4678(2) 0.0451(15) Uani 1 1 d . U . . .
H30A H 0.767761 0.795091 0.450808 0.068 Uiso 1 1 calc R U . . .
H30B H 0.746994 0.863184 0.489565 0.068 Uiso 1 1 calc R U . . .
H30C H 0.806657 0.860525 0.488457 0.068 Uiso 1 1 calc R U . . .
C31 C 0.6899(3) 1.0245(4) 0.3464(2) 0.0458(14) Uani 1 1 d . U . . .
H31 H 0.692944 1.083402 0.367038 0.055 Uiso 1 1 calc R U . . .
C32 C 0.7299(3) 1.0288(4) 0.3128(3) 0.0595(19) Uani 1 1 d . U . . .
H32A H 0.764081 1.030499 0.334063 0.089 Uiso 1 1 calc R U . . .
H32B H 0.724440 1.085593 0.291762 0.089 Uiso 1 1 calc R U . . .
H32C H 0.726637 0.973105 0.290938 0.089 Uiso 1 1 calc R U . . .
C33 C 0.6352(3) 1.0194(5) 0.3152(3) 0.069(2) Uani 1 1 d . U . . .
H33A H 0.610876 1.019272 0.338141 0.104 Uiso 1 1 calc R U . . .
H33B H 0.631115 0.961669 0.294969 0.104 Uiso 1 1 calc R U . . .
H33C H 0.628750 1.074120 0.292723 0.104 Uiso 1 1 calc R U . . .
C34 C 0.6580(2) 0.9428(4) 0.4347(2) 0.0362(12) Uani 1 1 d . U . . .
C35 C 0.6513(2) 1.0271(4) 0.4590(3) 0.0454(14) Uani 1 1 d . U . . .
H35 H 0.667142 1.082634 0.449851 0.054 Uiso 1 1 calc R U . . .
C36 C 0.6219(2) 1.0316(5) 0.4965(3) 0.0512(15) Uani 1 1 d . U . . .
C37 C 0.6002(2) 0.9489(5) 0.5088(3) 0.0486(15) Uani 1 1 d . U . . .
H37 H 0.580893 0.950603 0.534876 0.058 Uiso 1 1 calc R U . . .
C38 C 0.6050(2) 0.8626(4) 0.4850(2) 0.0390(12) Uani 1 1 d . U . . .
C39 C 0.6339(2) 0.8594(4) 0.4463(2) 0.0326(11) Uani 1 1 d . U . . .
C40 C 0.6145(3) 1.1234(5) 0.5228(3) 0.072(2) Uani 1 1 d . U . . .
H40A H 0.601345 1.110306 0.553575 0.107 Uiso 1 1 calc R U . . .
H40B H 0.590009 1.162895 0.500016 0.107 Uiso 1 1 calc R U . . .
H40C H 0.647218 1.156319 0.531654 0.107 Uiso 1 1 calc R U . . .
C41 C 0.5798(2) 0.7752(4) 0.5016(3) 0.0440(13) Uani 1 1 d . U . . .
C42 C 0.5214(2) 0.7908(5) 0.4929(3) 0.0563(18) Uani 1 1 d . U . . .
H42A H 0.514026 0.842858 0.514259 0.085 Uiso 1 1 calc R U . . .
H42B H 0.504890 0.733386 0.501829 0.085 Uiso 1 1 calc R U . . .
H42C H 0.508405 0.806099 0.457282 0.085 Uiso 1 1 calc R U . . .
C43 C 0.6006(3) 0.7588(5) 0.5583(3) 0.0641(19) Uani 1 1 d . U . . .
H43A H 0.592165 0.812978 0.577629 0.096 Uiso 1 1 calc R U . . .
H43B H 0.637695 0.751012 0.564105 0.096 Uiso 1 1 calc R U . . .
H43C H 0.585036 0.701946 0.569269 0.096 Uiso 1 1 calc R U . . .
Ni50 Ni 0.68153(3) 0.78009(5) 0.36734(3) 0.0338(2) Uani 1 1 d . U . . .
P51 P 0.69942(6) 0.92489(10) 0.38975(6) 0.0335(4) Uani 1 1 d . U . . .
P52 P 0.65959(6) 0.63431(10) 0.35365(6) 0.0361(4) Uani 1 1 d . U . . .
C1T C 0.4237(2) 0.9804(5) 0.3413(3) 0.094(2) Uani 1 1 d G U . . .
C2T C 0.4628(3) 1.0178(4) 0.3776(2) 0.092(2) Uani 1 1 d G U . . .
H2T H 0.456147 1.069508 0.397749 0.111 Uiso 1 1 calc R U . . .
C3T C 0.5115(2) 0.9795(5) 0.3846(2) 0.105(3) Uani 1 1 d G U . . .
H3T H 0.538217 1.005022 0.409459 0.126 Uiso 1 1 calc R U . . .
C4T C 0.5212(2) 0.9038(5) 0.3552(3) 0.116(3) Uani 1 1 d G U . . .
H4T H 0.554497 0.877609 0.359938 0.139 Uiso 1 1 calc R U . . .
C5T C 0.4821(3) 0.8664(5) 0.3188(3) 0.134(3) Uani 1 1 d G U . . .
H5T H 0.488706 0.814679 0.298706 0.161 Uiso 1 1 calc R U . . .
C6T C 0.4333(3) 0.9047(5) 0.3119(2) 0.121(3) Uani 1 1 d G U . . .
H6T H 0.406635 0.879163 0.286996 0.145 Uiso 1 1 calc R U . . .
C7T C 0.3727(5) 1.0179(10) 0.3355(5) 0.144(4) Uani 1 1 d . U . . .
H7TA H 0.348051 0.970558 0.319492 0.216 Uiso 1 1 calc R U . . .
H7TB H 0.369697 1.074283 0.314173 0.216 Uiso 1 1 calc R U . . .
H7TC H 0.365721 1.034252 0.368794 0.216 Uiso 1 1 calc R U . . .
O8T O 0.3903(4) 0.5003(8) 0.3642(5) 0.185(3) Uani 1 1 d D U . . .
C9T C 0.4458(5) 0.4987(10) 0.3800(6) 0.154(3) Uani 1 1 d D U . . .
H9TA H 0.455652 0.484643 0.416592 0.185 Uiso 1 1 calc R U . . .
H9TB H 0.460735 0.450022 0.360957 0.185 Uiso 1 1 calc R U . . .
C10T C 0.4630(5) 0.5870(10) 0.3697(6) 0.148(3) Uani 1 1 d D U . . .
H10A H 0.473084 0.586638 0.336279 0.177 Uiso 1 1 calc R U . . .
H10B H 0.493270 0.603965 0.395648 0.177 Uiso 1 1 calc R U . . .
C11T C 0.4234(5) 0.6551(10) 0.3697(6) 0.152(3) Uani 1 1 d D U . . .
H11A H 0.422711 0.701579 0.342225 0.182 Uiso 1 1 calc R U . . .
H11B H 0.428394 0.688804 0.402508 0.182 Uiso 1 1 calc R U . . .
C12T C 0.3762(5) 0.5991(9) 0.3615(6) 0.148(3) Uani 1 1 d D U . . .
H12A H 0.356129 0.614145 0.387731 0.178 Uiso 1 1 calc R U . . .
H12B H 0.355073 0.613633 0.327906 0.178 Uiso 1 1 calc R U . . .
C13T C 0.491(2) 0.1589(10) 0.2724(12) 0.173(6) Uani 0.5 1 d DG U P A -1
H13T H 0.484158 0.102106 0.288275 0.208 Uiso 0.5 1 calc R U P A -1
C14T C 0.4918(13) 0.2440(11) 0.2979(6) 0.182(6) Uani 0.5 1 d DG U P A -1
C15T C 0.5024(14) 0.3270(10) 0.2748(4) 0.184(6) Uani 0.5 1 d DG U P A -1
H15T H 0.502654 0.385195 0.292198 0.220 Uiso 0.5 1 calc R U P A -1
C16T C 0.5126(14) 0.3250(10) 0.2261(4) 0.183(6) Uani 0.5 1 d G U P A -1
H16T H 0.519830 0.381747 0.210301 0.220 Uiso 0.5 1 calc R U P A -1
C17T C 0.5122(13) 0.2399(11) 0.2006(7) 0.180(6) Uani 0.5 1 d G U P A -1
H17T H 0.519170 0.238479 0.167391 0.216 Uiso 0.5 1 calc R U P A -1
C18T C 0.502(2) 0.1568(10) 0.2238(12) 0.173(6) Uani 0.5 1 d G U P A -1
H18T H 0.501334 0.098658 0.206377 0.207 Uiso 0.5 1 calc R U P A -1
C19T C 0.4819(12) 0.264(2) 0.3504(8) 0.194(8) Uani 0.5 1 d D U P A -1
H19D H 0.456323 0.314347 0.348393 0.291 Uiso 0.5 1 calc R U P A -1
H19E H 0.513731 0.284693 0.372470 0.291 Uiso 0.5 1 calc R U P A -1
H19F H 0.469352 0.207330 0.364337 0.291 Uiso 0.5 1 calc R U P A -1

loop_
_atom_site_aniso_label
_atom_site_aniso_U_11
_atom_site_aniso_U_22
_atom_site_aniso_U_33
_atom_site_aniso_U_23
_atom_site_aniso_U_13
_atom_site_aniso_U_12
C1 0.060(3) 0.018(2) 0.048(3) 0.000(2) 0.011(3) 0.001(2)
C2 0.065(4) 0.023(3) 0.054(3) 0.004(3) 0.005(3) 0.000(3)
C3 0.079(3) 0.015(2) 0.049(3) 0.000(2) 0.018(3) -0.005(3)
N004 0.027(2) 0.020(2) 0.045(2) -0.0018(18) 0.0079(19) -0.0012(18)
C4 0.092(4) 0.020(3) 0.066(3) -0.002(3) 0.007(3) -0.006(3)
C5 0.116(4) 0.016(3) 0.048(3) -0.004(3) 0.023(3) -0.009(3)
C6 0.141(5) 0.042(4) 0.064(4) -0.006(3) 0.029(4) -0.011(4)
C7 0.143(6) 0.044(4) 0.060(4) -0.001(3) 0.040(4) -0.014(4)
C8 0.137(5) 0.047(4) 0.076(4) -0.014(4) 0.046(5) -0.024(4)
C9 0.127(5) 0.039(3) 0.075(4) -0.008(3) 0.048(4) -0.020(4)
C10 0.107(4) 0.028(3) 0.068(3) -0.004(3) 0.033(3) -0.013(3)
C11 0.094(4) 0.030(3) 0.069(4) -0.007(3) 0.033(3) -0.006(3)
C12 0.074(3) 0.022(3) 0.063(3) -0.004(3) 0.023(3) -0.004(3)
C13 0.058(4) 0.036(3) 0.063(3) -0.006(3) 0.021(3) 0.003(3)
C14 0.051(3) 0.033(3) 0.050(3) -0.001(3) 0.017(3) 0.001(3)
C15 0.049(3) 0.022(3) 0.049(3) 0.000(2) 0.014(3) 0.001(2)
C16 0.053(4) 0.042(4) 0.064(4) 0.004(3) 0.017(3) 0.013(3)
C17 0.068(5) 0.032(3) 0.060(4) -0.004(3) 0.025(4) 0.007(3)
C18 0.059(4) 0.048(3) 0.053(3) -0.008(3) -0.001(3) 0.001(3)
C19 0.074(5) 0.065(4) 0.071(5) -0.020(4) -0.010(4) -0.016(4)
C20 0.059(5) 0.073(5) 0.079(5) -0.007(4) -0.018(4) 0.008(4)
C21 0.029(3) 0.026(2) 0.054(3) 0.000(2) 0.008(2) -0.004(2)
C22 0.039(3) 0.027(3) 0.067(4) -0.001(3) 0.014(3) -0.004(2)
C23 0.041(3) 0.029(3) 0.085(4) 0.004(3) 0.025(3) -0.008(3)
C24 0.032(3) 0.039(3) 0.075(4) 0.006(3) 0.020(3) -0.004(3)
C25 0.025(3) 0.035(3) 0.060(3) 0.003(2) 0.014(2) 0.001(2)
C26 0.021(3) 0.028(2) 0.048(3) 0.000(2) 0.008(2) -0.001(2)
C27 0.072(5) 0.042(4) 0.125(7) 0.000(4) 0.054(5) -0.014(4)
C28 0.033(3) 0.029(3) 0.055(3) -0.002(2) 0.017(3) 0.002(2)
C29 0.039(4) 0.040(3) 0.071(5) -0.009(3) 0.010(3) -0.003(3)
C30 0.041(4) 0.043(3) 0.053(4) -0.002(3) 0.012(3) 0.004(3)
C31 0.061(4) 0.021(3) 0.055(3) 0.002(2) 0.012(3) 0.003(3)
C32 0.101(5) 0.026(3) 0.060(4) 0.007(3) 0.036(4) 0.004(3)
C33 0.087(5) 0.045(4) 0.064(5) 0.012(4) -0.012(4) -0.001(4)
C34 0.029(3) 0.028(2) 0.054(3) -0.006(2) 0.012(2) -0.001(2)
C35 0.032(3) 0.035(3) 0.071(4) -0.014(3) 0.014(3) -0.004(2)
C36 0.034(3) 0.041(3) 0.082(4) -0.022(3) 0.021(3) -0.004(3)
C37 0.035(3) 0.050(3) 0.067(4) -0.018(3) 0.025(3) -0.004(3)
C38 0.025(3) 0.038(3) 0.056(3) -0.008(2) 0.014(2) 0.000(2)
C39 0.022(3) 0.029(2) 0.047(3) -0.006(2) 0.006(2) 0.001(2)
C40 0.062(5) 0.054(4) 0.108(6) -0.039(4) 0.037(5) -0.011(4)
C41 0.032(3) 0.042(3) 0.062(3) -0.004(3) 0.020(3) -0.001(3)
C42 0.037(3) 0.044(4) 0.095(5) 0.000(4) 0.030(3) 0.000(3)
C43 0.075(5) 0.059(4) 0.064(4) 0.005(3) 0.028(4) 0.011(4)
Ni50 0.0409(5) 0.0195(4) 0.0425(5) -0.0008(3) 0.0119(3) 0.0013(3)
P51 0.0361(9) 0.0204(7) 0.0459(9) 0.0003(6) 0.0130(7) 0.0014(6)
P52 0.0421(9) 0.0204(7) 0.0449(9) -0.0028(6) 0.0069(7) -0.0005(6)
C1T 0.084(4) 0.109(5) 0.089(5) -0.012(4) 0.016(4) -0.001(4)
C2T 0.089(4) 0.115(5) 0.076(4) -0.018(4) 0.024(4) -0.009(4)
C3T 0.096(4) 0.115(5) 0.100(5) -0.009(4) 0.008(4) -0.002(4)
C4T 0.111(5) 0.111(5) 0.118(5) -0.020(4) 0.005(4) -0.001(4)
C5T 0.120(5) 0.128(6) 0.143(6) -0.021(5) -0.002(5) 0.012(5)
C6T 0.109(5) 0.114(5) 0.131(5) -0.021(4) 0.001(5) 0.013(4)
C7T 0.111(6) 0.165(10) 0.153(9) -0.018(8) 0.017(7) 0.022(7)
O8T 0.143(5) 0.168(5) 0.238(6) 0.024(5) 0.024(5) -0.001(5)
C9T 0.116(5) 0.149(6) 0.195(6) 0.013(6) 0.023(5) 0.020(5)
C10T 0.115(5) 0.163(6) 0.165(6) 0.009(6) 0.028(5) -0.003(5)
C11T 0.131(6) 0.151(6) 0.173(6) 0.011(6) 0.028(6) -0.004(5)
C12T 0.120(5) 0.144(6) 0.184(6) 0.024(6) 0.040(5) 0.005(5)
C13T 0.174(8) 0.171(7) 0.175(7) -0.005(6) 0.034(6) 0.002(7)
C14T 0.178(8) 0.179(8) 0.188(7) -0.009(6) 0.031(6) 0.003(6)
C15T 0.175(9) 0.173(7) 0.198(8) -0.005(6) 0.024(6) 0.003(7)
C16T 0.175(9) 0.171(7) 0.196(8) 0.001(6) 0.019(6) 0.000(7)
C17T 0.177(8) 0.174(8) 0.187(8) 0.004(6) 0.027(6) -0.004(7)
C18T 0.173(8) 0.170(7) 0.175(8) 0.002(6) 0.034(6) -0.002(7)
C19T 0.184(15) 0.207(15) 0.195(11) -0.028(9) 0.045(12) -0.002(13)

loop_
_atom_type_symbol
_atom_type_description
_atom_type_scat_dispersion_real
_atom_type_scat_dispersion_imag
_atom_type_scat_source
C C 0.0033 0.0016 'International Tables Vol C Tables 4.2.6.8 and 6.1.1.4'
H H 0.0000 0.0000 'International Tables Vol C Tables 4.2.6.8 and 6.1.1.4'
N N 0.0061 0.0033 'International Tables Vol C Tables 4.2.6.8 and 6.1.1.4'
O O 0.0106 0.0060 'International Tables Vol C Tables 4.2.6.8 and 6.1.1.4'
P P 0.1023 0.0942 'International Tables Vol C Tables 4.2.6.8 and 6.1.1.4'
Ni Ni 0.3393 1.1124 'International Tables Vol C Tables 4.2.6.8 and 6.1.1.4'

loop_
_geom_angle_atom_site_label_1
_geom_angle_atom_site_label_2
_geom_angle_atom_site_label_3
_geom_angle
_geom_angle_site_symmetry_1
_geom_angle_site_symmetry_3
_geom_angle_publ_flag
C2 C1 C14 115.6(6) . . ?
C2 C1 Ni50 126.7(5) . . ?
C14 C1 Ni50 117.7(5) . . ?
C1 C2 C3 122.3(7) . . ?
C1 C2 H2 118.8 . . ?
C3 C2 H2 118.8 . . ?
C12 C3 C4 118.5(7) . . ?
C12 C3 C2 120.6(6) . . ?
C4 C3 C2 121.0(7) . . ?
C26 N004 C39 117.3(5) . . ?
C26 N004 Ni50 120.9(4) . . ?
C39 N004 Ni50 121.6(4) . . ?
C3 C4 C5 118.4(7) . . ?
C3 C4 H4 120.8 . . ?
C5 C4 H4 120.8 . . ?
C10 C5 C6 121.7(8) . . ?
C10 C5 C4 118.6(7) . . ?
C6 C5 C4 119.7(8) . . ?
C7 C6 C5 118.9(10) . . ?
C7 C6 H6 120.5 . . ?
C5 C6 H6 120.5 . . ?
C6 C7 C8 121.5(9) . . ?
C6 C7 H7 119.2 . . ?
C8 C7 H7 119.2 . . ?
C9 C8 C7 120.7(9) . . ?
C9 C8 H8 119.6 . . ?
C7 C8 H8 119.6 . . ?
C8 C9 C10 120.9(10) . . ?
C8 C9 H9 119.6 . . ?
C10 C9 H9 119.6 . . ?
C11 C10 C5 121.3(8) . . ?
C11 C10 C9 122.7(9) . . ?
C5 C10 C9 116.0(7) . . ?
C10 C11 C12 121.5(8) . . ?
C10 C11 H11 119.3 . . ?
C12 C11 H11 119.3 . . ?
C11 C12 C3 121.8(7) . . ?
C11 C12 C13 122.0(7) . . ?
C3 C12 C13 116.2(6) . . ?
C14 C13 C12 121.7(7) . . ?
C14 C13 H13 119.2 . . ?
C12 C13 H13 119.2 . . ?
C13 C14 C1 123.6(6) . . ?
C13 C14 H14 118.2 . . ?
C1 C14 H14 118.2 . . ?
C17 C15 C16 112.0(5) . . ?
C17 C15 P52 112.6(4) . . ?
C16 C15 P52 109.3(4) . . ?
C17 C15 H15 107.6 . . ?
C16 C15 H15 107.6 . . ?
P52 C15 H15 107.6 . . ?
C15 C16 H16A 109.5 . . ?
C15 C16 H16B 109.5 . . ?
H16A C16 H16B 109.5 . . ?
C15 C16 H16C 109.5 . . ?
H16A C16 H16C 109.5 . . ?
H16B C16 H16C 109.5 . . ?
C15 C17 H17A 109.5 . . ?
C15 C17 H17B 109.5 . . ?
H17A C17 H17B 109.5 . . ?
C15 C17 H17C 109.5 . . ?
H17A C17 H17C 109.5 . . ?
H17B C17 H17C 109.5 . . ?
C20 C18 C19 110.8(6) . . ?
C20 C18 P52 109.2(5) . . ?
C19 C18 P52 114.8(5) . . ?
C20 C18 H18 107.2 . . ?
C19 C18 H18 107.2 . . ?
P52 C18 H18 107.2 . . ?
C18 C19 H19A 109.5 . . ?
C18 C19 H19B 109.5 . . ?
H19A C19 H19B 109.5 . . ?
C18 C19 H19C 109.5 . . ?
H19A C19 H19C 109.5 . . ?
H19B C19 H19C 109.5 . . ?
C18 C20 H20A 109.5 . . ?
C18 C20 H20B 109.5 . . ?
H20A C20 H20B 109.5 . . ?
C18 C20 H20C 109.5 . . ?
H20A C20 H20C 109.5 . . ?
H20B C20 H20C 109.5 . . ?
C26 C21 C22 121.6(5) . . ?
C26 C21 P52 113.2(4) . . ?
C22 C21 P52 125.2(5) . . ?
C23 C22 C21 120.8(6) . . ?
C23 C22 H22 119.6 . . ?
C21 C22 H22 119.6 . . ?
C22 C23 C24 117.2(6) . . ?
C22 C23 C27 122.3(6) . . ?
C24 C23 C27 120.5(6) . . ?
C25 C24 C23 124.1(6) . . ?
C25 C24 H24 118.0 . . ?
C23 C24 H24 118.0 . . ?
C24 C25 C26 118.5(6) . . ?
C24 C25 C41 119.9(6) . . ?
C26 C25 C41 121.6(5) . . ?
N004 C26 C21 118.3(5) . . ?
N004 C26 C25 124.0(5) . . ?
C21 C26 C25 117.7(5) . . ?
C23 C27 H27A 109.5 . . ?
C23 C27 H27B 109.5 . . ?
H27A C27 H27B 109.5 . . ?
C23 C27 H27C 109.5 . . ?
H27A C27 H27C 109.5 . . ?
H27B C27 H27C 109.5 . . ?
C29 C28 C30 111.4(5) . . ?
C29 C28 P51 114.9(4) . . ?
C30 C28 P51 108.3(4) . . ?
C29 C28 H28 107.3 . . ?
C30 C28 H28 107.3 . . ?
P51 C28 H28 107.3 . . ?
C28 C29 H29A 109.5 . . ?
C28 C29 H29B 109.5 . . ?
H29A C29 H29B 109.5 . . ?
C28 C29 H29C 109.5 . . ?
H29A C29 H29C 109.5 . . ?
H29B C29 H29C 109.5 . . ?
C28 C30 H30A 109.5 . . ?
C28 C30 H30B 109.5 . . ?
H30A C30 H30B 109.5 . . ?
C28 C30 H30C 109.5 . . ?
H30A C30 H30C 109.5 . . ?
H30B C30 H30C 109.5 . . ?
C32 C31 C33 112.2(6) . . ?
C32 C31 P51 112.7(4) . . ?
C33 C31 P51 108.1(4) . . ?
C32 C31 H31 107.9 . . ?
C33 C31 H31 107.9 . . ?
P51 C31 H31 107.9 . . ?
C31 C32 H32A 109.5 . . ?
C31 C32 H32B 109.5 . . ?
H32A C32 H32B 109.5 . . ?
C31 C32 H32C 109.5 . . ?
H32A C32 H32C 109.5 . . ?
H32B C32 H32C 109.5 . . ?
C31 C33 H33A 109.5 . . ?
C31 C33 H33B 109.5 . . ?
H33A C33 H33B 109.5 . . ?
C31 C33 H33C 109.5 . . ?
H33A C33 H33C 109.5 . . ?
H33B C33 H33C 109.5 . . ?
C35 C34 C39 120.9(5) . . ?
C35 C34 P51 125.8(5) . . ?
C39 C34 P51 113.2(4) . . ?
C34 C35 C36 121.3(6) . . ?
C34 C35 H35 119.3 . . ?
C36 C35 H35 119.3 . . ?
C37 C36 C35 117.1(6) . . ?
C37 C36 C40 121.5(6) . . ?
C35 C36 C40 121.4(6) . . ?
C36 C37 C38 123.9(6) . . ?
C36 C37 H37 118.1 . . ?
C38 C37 H37 118.1 . . ?
C37 C38 C39 118.4(5) . . ?
C37 C38 C41 119.8(5) . . ?
C39 C38 C41 121.8(5) . . ?
N004 C39 C34 117.4(5) . . ?
N004 C39 C38 124.2(5) . . ?
C34 C39 C38 118.3(5) . . ?
C36 C40 H40A 109.5 . . ?
C36 C40 H40B 109.5 . . ?
H40A C40 H40B 109.5 . . ?
C36 C40 H40C 109.5 . . ?
H40A C40 H40C 109.5 . . ?
H40B C40 H40C 109.5 . . ?
C38 C41 C25 110.9(5) . . ?
C38 C41 C43 108.7(6) . . ?
C25 C41 C43 109.5(5) . . ?
C38 C41 C42 109.2(5) . . ?
C25 C41 C42 109.3(5) . . ?
C43 C41 C42 109.2(6) . . ?
C41 C42 H42A 109.5 . . ?
C41 C42 H42B 109.5 . . ?
H42A C42 H42B 109.5 . . ?
C41 C42 H42C 109.5 . . ?
H42A C42 H42C 109.5 . . ?
H42B C42 H42C 109.5 . . ?
C41 C43 H43A 109.5 . . ?
C41 C43 H43B 109.5 . . ?
H43A C43 H43B 109.5 . . ?
C41 C43 H43C 109.5 . . ?
H43A C43 H43C 109.5 . . ?
H43B C43 H43C 109.5 . . ?
C1 Ni50 N004 176.8(2) . . ?
C1 Ni50 P52 93.22(17) . . ?
N004 Ni50 P52 86.60(13) . . ?
C1 Ni50 P51 93.86(17) . . ?
N004 Ni50 P51 86.22(13) . . ?
P52 Ni50 P51 172.67(7) . . ?
C34 P51 C31 107.1(3) . . ?
C34 P51 C28 104.4(3) . . ?
C31 P51 C28 107.1(3) . . ?
C34 P51 Ni50 100.89(18) . . ?
C31 P51 Ni50 124.2(2) . . ?
C28 P51 Ni50 111.17(18) . . ?
C21 P52 C18 106.7(3) . . ?
C21 P52 C15 107.3(3) . . ?
C18 P52 C15 105.4(3) . . ?
C21 P52 Ni50 100.37(19) . . ?
C18 P52 Ni50 112.2(2) . . ?
C15 P52 Ni50 123.7(2) . . ?
C2T C1T C6T 120.0 . . ?
C2T C1T C7T 119.9(7) . . ?
C6T C1T C7T 120.1(7) . . ?
C1T C2T C3T 120.0 . . ?
C1T C2T H2T 120.0 . . ?
C3T C2T H2T 120.0 . . ?
C4T C3T C2T 120.0 . . ?
C4T C3T H3T 120.0 . . ?
C2T C3T H3T 120.0 . . ?
C3T C4T C5T 120.0 . . ?
C3T C4T H4T 120.0 . . ?
C5T C4T H4T 120.0 . . ?
C4T C5T C6T 120.0 . . ?
C4T C5T H5T 120.0 . . ?
C6T C5T H5T 120.0 . . ?
C5T C6T C1T 120.0 . . ?
C5T C6T H6T 120.0 . . ?
C1T C6T H6T 120.0 . . ?
C1T C7T H7TA 109.5 . . ?
C1T C7T H7TB 109.5 . . ?
H7TA C7T H7TB 109.5 . . ?
C1T C7T H7TC 109.5 . . ?
H7TA C7T H7TC 109.5 . . ?
H7TB C7T H7TC 109.5 . . ?
C12T O8T C9T 105.6(11) . . ?
C10T C9T O8T 106.6(12) . . ?
C10T C9T H9TA 110.4 . . ?
O8T C9T H9TA 110.4 . . ?
C10T C9T H9TB 110.4 . . ?
O8T C9T H9TB 110.4 . . ?
H9TA C9T H9TB 108.6 . . ?
C9T C10T C11T 109.9(12) . . ?
C9T C10T H10A 109.7 . . ?
C11T C10T H10A 109.7 . . ?
C9T C10T H10B 109.7 . . ?
C11T C10T H10B 109.7 . . ?
H10A C10T H10B 108.2 . . ?
C10T C11T C12T 104.2(12) . . ?
C10T C11T H11A 110.9 . . ?
C12T C11T H11A 110.9 . . ?
C10T C11T H11B 110.9 . . ?
C12T C11T H11B 110.9 . . ?
H11A C11T H11B 108.9 . . ?
O8T C12T C11T 108.0(11) . . ?
O8T C12T H12A 110.1 . . ?
C11T C12T H12A 110.1 . . ?
O8T C12T H12B 110.1 . . ?
C11T C12T H12B 110.1 . . ?
H12A C12T H12B 108.4 . . ?
C14T C13T C18T 120.0 . . ?
C14T C13T H13T 120.0 . . ?
C18T C13T H13T 120.0 . . ?
C15T C14T C13T 120.0 . . ?
C15T C14T C19T 110.1(14) . . ?
C13T C14T C19T 129.9(14) . . ?
C14T C15T C16T 120.0 . . ?
C14T C15T H15T 120.0 . . ?
C16T C15T H15T 120.0 . . ?
C17T C16T C15T 120.0 . . ?
C17T C16T H16T 120.0 . . ?
C15T C16T H16T 120.0 . . ?
C16T C17T C18T 120.0 . . ?
C16T C17T H17T 120.0 . . ?
C18T C17T H17T 120.0 . . ?
C17T C18T C13T 120.0 . . ?
C17T C18T H18T 120.0 . . ?
C13T C18T H18T 120.0 . . ?
C14T C19T H19D 109.5 . . ?
C14T C19T H19E 109.5 . . ?
H19D C19T H19E 109.5 . . ?
C14T C19T H19F 109.5 . . ?
H19D C19T H19F 109.5 . . ?
H19E C19T H19F 109.5 . . ?

loop_
_geom_bond_atom_site_label_1
_geom_bond_atom_site_label_2
_geom_bond_distance
_geom_bond_site_symmetry_2
_geom_bond_publ_flag
C1 C2 1.346(9) . ?
C1 C14 1.447(9) . ?
C1 Ni50 1.914(6) . ?
C2 C3 1.469(9) . ?
C2 H2 0.9500 . ?
C3 C12 1.397(10) . ?
C3 C4 1.409(9) . ?
N004 C26 1.384(7) . ?
N004 C39 1.394(7) . ?
N004 Ni50 1.927(5) . ?
C4 C5 1.484(11) . ?
C4 H4 0.9500 . ?
C5 C10 1.399(11) . ?
C5 C6 1.425(10) . ?
C6 C7 1.364(12) . ?
C6 H6 0.9500 . ?
C7 C8 1.410(13) . ?
C7 H7 0.9500 . ?
C8 C9 1.333(12) . ?
C8 H8 0.9500 . ?
C9 C10 1.493(11) . ?
C9 H9 0.9500 . ?
C10 C11 1.327(10) . ?
C11 C12 1.392(10) . ?
C11 H11 0.9500 . ?
C12 C13 1.431(10) . ?
C13 C14 1.349(9) . ?
C13 H13 0.9500 . ?
C14 H14 0.9500 . ?
C15 C17 1.526(8) . ?
C15 C16 1.530(9) . ?
C15 P52 1.840(6) . ?
C15 H15 1.0000 . ?
C16 H16A 0.9800 . ?
C16 H16B 0.9800 . ?
C16 H16C 0.9800 . ?
C17 H17A 0.9800 . ?
C17 H17B 0.9800 . ?
C17 H17C 0.9800 . ?
C18 C20 1.531(10) . ?
C18 C19 1.538(10) . ?
C18 P52 1.838(7) . ?
C18 H18 1.0000 . ?
C19 H19A 0.9800 . ?
C19 H19B 0.9800 . ?
C19 H19C 0.9800 . ?
C20 H20A 0.9800 . ?
C20 H20B 0.9800 . ?
C20 H20C 0.9800 . ?
C21 C26 1.403(8) . ?
C21 C22 1.409(8) . ?
C21 P52 1.818(6) . ?
C22 C23 1.373(9) . ?
C22 H22 0.9500 . ?
C23 C24 1.400(9) . ?
C23 C27 1.518(9) . ?
C24 C25 1.382(8) . ?
C24 H24 0.9500 . ?
C25 C26 1.423(8) . ?
C25 C41 1.531(8) . ?
C27 H27A 0.9800 . ?
C27 H27B 0.9800 . ?
C27 H27C 0.9800 . ?
C28 C29 1.531(8) . ?
C28 C30 1.535(8) . ?
C28 P51 1.847(6) . ?
C28 H28 1.0000 . ?
C29 H29A 0.9800 . ?
C29 H29B 0.9800 . ?
C29 H29C 0.9800 . ?
C30 H30A 0.9800 . ?
C30 H30B 0.9800 . ?
C30 H30C 0.9800 . ?
C31 C32 1.529(9) . ?
C31 C33 1.539(10) . ?
C31 P51 1.822(6) . ?
C31 H31 1.0000 . ?
C32 H32A 0.9800 . ?
C32 H32B 0.9800 . ?
C32 H32C 0.9800 . ?
C33 H33A 0.9800 . ?
C33 H33B 0.9800 . ?
C33 H33C 0.9800 . ?
C34 C35 1.393(8) . ?
C34 C39 1.412(8) . ?
C34 P51 1.812(6) . ?
C35 C36 1.398(9) . ?
C35 H35 0.9500 . ?
C36 C37 1.379(9) . ?
C36 C40 1.515(9) . ?
C37 C38 1.401(8) . ?
C37 H37 0.9500 . ?
C38 C39 1.415(8) . ?
C38 C41 1.520(8) . ?
C40 H40A 0.9800 . ?
C40 H40B 0.9800 . ?
C40 H40C 0.9800 . ?
C41 C43 1.538(10) . ?
C41 C42 1.546(8) . ?
C42 H42A 0.9800 . ?
C42 H42B 0.9800 . ?
C42 H42C 0.9800 . ?
C43 H43A 0.9800 . ?
C43 H43B 0.9800 . ?
C43 H43C 0.9800 . ?
Ni50 P52 2.1653(18) . ?
Ni50 P51 2.1717(18) . ?
C1T C2T 1.3900 . ?
C1T C6T 1.3900 . ?
C1T C7T 1.442(12) . ?
C2T C3T 1.3900 . ?
C2T H2T 0.9500 . ?
C3T C4T 1.3900 . ?
C3T H3T 0.9500 . ?
C4T C5T 1.3900 . ?
C4T H4T 0.9500 . ?
C5T C6T 1.3900 . ?
C5T H5T 0.9500 . ?
C6T H6T 0.9500 . ?
C7T H7TA 0.9800 . ?
C7T H7TB 0.9800 . ?
C7T H7TC 0.9800 . ?
O8T C12T 1.453(12) . ?
O8T C9T 1.460(12) . ?
C9T C10T 1.383(13) . ?
C9T H9TA 0.9900 . ?
C9T H9TB 0.9900 . ?
C10T C11T 1.432(13) . ?
C10T H10A 0.9900 . ?
C10T H10B 0.9900 . ?
C11T C12T 1.472(13) . ?
C11T H11A 0.9900 . ?
C11T H11B 0.9900 . ?
C12T H12A 0.9900 . ?
C12T H12B 0.9900 . ?
C13T C14T 1.3900 . ?
C13T C18T 1.3900 . ?
C13T H13T 0.9500 . ?
C14T C15T 1.3900 . ?
C14T C19T 1.516(16) . ?
C15T C16T 1.3900 . ?
C15T H15T 0.9500 . ?
C16T C17T 1.3900 . ?
C16T H16T 0.9500 . ?
C17T C18T 1.3900 . ?
C17T H17T 0.9500 . ?
C18T H18T 0.9500 . ?
C19T H19D 0.9800 . ?
C19T H19E 0.9800 . ?
C19T H19F 0.9800 . ?

loop_
_geom_torsion_atom_site_label_1
_geom_torsion_atom_site_label_2
_geom_torsion_atom_site_label_3
_geom_torsion_atom_site_label_4
_geom_torsion
_geom_torsion_site_symmetry_1
_geom_torsion_site_symmetry_2
_geom_torsion_site_symmetry_3
_geom_torsion_site_symmetry_4
_geom_torsion_publ_flag
C14 C1 C2 C3 0.2(8) . . . . ?
Ni50 C1 C2 C3 -179.3(4) . . . . ?
C1 C2 C3 C12 -1.2(9) . . . . ?
C1 C2 C3 C4 179.1(5) . . . . ?
C12 C3 C4 C5 -0.6(8) . . . . ?
C2 C3 C4 C5 179.2(5) . . . . ?
C3 C4 C5 C10 1.1(8) . . . . ?
C3 C4 C5 C6 179.3(6) . . . . ?
C10 C5 C6 C7 -3.0(10) . . . . ?
C4 C5 C6 C7 178.9(6) . . . . ?
C5 C6 C7 C8 4.8(11) . . . . ?
C6 C7 C8 C9 -5.1(12) . . . . ?
C7 C8 C9 C10 3.3(11) . . . . ?
C6 C5 C10 C11 -180.0(6) . . . . ?
C4 C5 C10 C11 -1.9(9) . . . . ?
C6 C5 C10 C9 1.3(9) . . . . ?
C4 C5 C10 C9 179.4(5) . . . . ?
C8 C9 C10 C11 179.8(7) . . . . ?
C8 C9 C10 C5 -1.5(10) . . . . ?
C5 C10 C11 C12 2.0(10) . . . . ?
C9 C10 C11 C12 -179.4(6) . . . . ?
C10 C11 C12 C3 -1.5(10) . . . . ?
C10 C11 C12 C13 178.5(6) . . . . ?
C4 C3 C12 C11 0.7(9) . . . . ?
C2 C3 C12 C11 -179.0(5) . . . . ?
C4 C3 C12 C13 -179.3(5) . . . . ?
C2 C3 C12 C13 1.0(8) . . . . ?
C11 C12 C13 C14 -179.8(6) . . . . ?
C3 C12 C13 C14 0.2(9) . . . . ?
C12 C13 C14 C1 -1.2(9) . . . . ?
C2 C1 C14 C13 1.0(9) . . . . ?
Ni50 C1 C14 C13 -179.4(5) . . . . ?
C26 C21 C22 C23 1.2(9) . . . . ?
P52 C21 C22 C23 180.0(5) . . . . ?
C21 C22 C23 C24 1.0(10) . . . . ?
C21 C22 C23 C27 -179.0(7) . . . . ?
C22 C23 C24 C25 -1.1(10) . . . . ?
C27 C23 C24 C25 178.9(7) . . . . ?
C23 C24 C25 C26 -1.0(10) . . . . ?
C23 C24 C25 C41 180.0(6) . . . . ?
C39 N004 C26 C21 -178.6(5) . . . . ?
Ni50 N004 C26 C21 -3.0(7) . . . . ?
C39 N004 C26 C25 -0.2(8) . . . . ?
Ni50 N004 C26 C25 175.4(4) . . . . ?
C22 C21 C26 N004 175.1(5) . . . . ?
P52 C21 C26 N004 -3.8(7) . . . . ?
C22 C21 C26 C25 -3.4(8) . . . . ?
P52 C21 C26 C25 177.7(4) . . . . ?
C24 C25 C26 N004 -175.2(6) . . . . ?
C41 C25 C26 N004 3.8(9) . . . . ?
C24 C25 C26 C21 3.2(8) . . . . ?
C41 C25 C26 C21 -177.8(5) . . . . ?
C39 C34 C35 C36 1.7(10) . . . . ?
P51 C34 C35 C36 -174.2(5) . . . . ?
C34 C35 C36 C37 0.7(10) . . . . ?
C34 C35 C36 C40 -179.8(7) . . . . ?
C35 C36 C37 C38 -1.8(10) . . . . ?
C40 C36 C37 C38 178.7(7) . . . . ?
C36 C37 C38 C39 0.4(10) . . . . ?
C36 C37 C38 C41 179.7(6) . . . . ?
C26 N004 C39 C34 177.0(5) . . . . ?
Ni50 N004 C39 C34 1.4(7) . . . . ?
C26 N004 C39 C38 -3.2(8) . . . . ?
Ni50 N004 C39 C38 -178.8(4) . . . . ?
C35 C34 C39 N004 176.7(5) . . . . ?
P51 C34 C39 N004 -6.8(7) . . . . ?
C35 C34 C39 C38 -3.1(9) . . . . ?
P51 C34 C39 C38 173.3(4) . . . . ?
C37 C38 C39 N004 -177.8(6) . . . . ?
C41 C38 C39 N004 2.9(9) . . . . ?
C37 C38 C39 C34 2.0(9) . . . . ?
C41 C38 C39 C34 -177.2(6) . . . . ?
C37 C38 C41 C25 -178.7(6) . . . . ?
C39 C38 C41 C25 0.6(8) . . . . ?
C37 C38 C41 C43 -58.2(7) . . . . ?
C39 C38 C41 C43 121.0(6) . . . . ?
C37 C38 C41 C42 60.8(8) . . . . ?
C39 C38 C41 C42 -119.9(6) . . . . ?
C24 C25 C41 C38 175.3(6) . . . . ?
C26 C25 C41 C38 -3.7(8) . . . . ?
C24 C25 C41 C43 55.3(8) . . . . ?
C26 C25 C41 C43 -123.7(6) . . . . ?
C24 C25 C41 C42 -64.2(8) . . . . ?
C26 C25 C41 C42 116.8(6) . . . . ?
C35 C34 P51 C31 -44.4(6) . . . . ?
C39 C34 P51 C31 139.3(5) . . . . ?
C35 C34 P51 C28 69.0(6) . . . . ?
C39 C34 P51 C28 -107.3(5) . . . . ?
C35 C34 P51 Ni50 -175.6(5) . . . . ?
C39 C34 P51 Ni50 8.2(5) . . . . ?
C32 C31 P51 C34 168.8(5) . . . . ?
C33 C31 P51 C34 -66.6(5) . . . . ?
C32 C31 P51 C28 57.2(5) . . . . ?
C33 C31 P51 C28 -178.2(5) . . . . ?
C32 C31 P51 Ni50 -74.6(5) . . . . ?
C33 C31 P51 Ni50 50.0(5) . . . . ?
C29 C28 P51 C34 -63.0(5) . . . . ?
C30 C28 P51 C34 62.2(4) . . . . ?
C29 C28 P51 C31 50.3(5) . . . . ?
C30 C28 P51 C31 175.6(4) . . . . ?
C29 C28 P51 Ni50 -171.0(4) . . . . ?
C30 C28 P51 Ni50 -45.8(4) . . . . ?
C26 C21 P52 C18 -109.7(5) . . . . ?
C22 C21 P52 C18 71.5(6) . . . . ?
C26 C21 P52 C15 137.8(4) . . . . ?
C22 C21 P52 C15 -41.0(6) . . . . ?
C26 C21 P52 Ni50 7.4(4) . . . . ?
C22 C21 P52 Ni50 -171.4(5) . . . . ?
C20 C18 P52 C21 65.4(6) . . . . ?
C19 C18 P52 C21 -59.8(6) . . . . ?
C20 C18 P52 C15 179.2(5) . . . . ?
C19 C18 P52 C15 54.1(6) . . . . ?
C20 C18 P52 Ni50 -43.6(6) . . . . ?
C19 C18 P52 Ni50 -168.7(5) . . . . ?
C17 C15 P52 C21 165.9(4) . . . . ?
C16 C15 P52 C21 -68.9(5) . . . . ?
C17 C15 P52 C18 52.5(5) . . . . ?
C16 C15 P52 C18 177.7(4) . . . . ?
C17 C15 P52 Ni50 -78.3(5) . . . . ?
C16 C15 P52 Ni50 46.8(5) . . . . ?
C6T C1T C2T C3T 0.0 . . . . ?
C7T C1T C2T C3T 177.6(9) . . . . ?
C1T C2T C3T C4T 0.0 . . . . ?
C2T C3T C4T C5T 0.0 . . . . ?
C3T C4T C5T C6T 0.0 . . . . ?
C4T C5T C6T C1T 0.0 . . . . ?
C2T C1T C6T C5T 0.0 . . . . ?
C7T C1T C6T C5T -177.6(9) . . . . ?
C12T O8T C9T C10T -19.2(17) . . . . ?
O8T C9T C10T C11T 25.4(19) . . . . ?
C9T C10T C11T C12T -20.8(19) . . . . ?
C9T O8T C12T C11T 6.5(17) . . . . ?
C10T C11T C12T O8T 8.0(18) . . . . ?
C18T C13T C14T C15T 0.0 . . . . ?
C18T C13T C14T C19T 180(2) . . . . ?
C13T C14T C15T C16T 0.0 . . . . ?
C19T C14T C15T C16T -179.9(16) . . . . ?
C14T C15T C16T C17T 0.0 . . . . ?
C15T C16T C17T C18T 0.0 . . . . ?
C16T C17T C18T C13T 0.0 . . . . ?
C14T C13T C18T C17T 0.0 . . . . ?
